data_2230996
loop_
_publ_author_name
'Yu, Shan-Shan'
'Duan, Hai-Bao'
'Ren, Xiao-Ming'

_publ_section_title
;
 3,3'-Dimethyl-1,1'-(propane-1,3-diyl)diimidazol-1-ium
 bis(1,2-dicyanoethene-1,2-dithiolato-\k^2^<i>S</i>,<i>S</i>')nickelate(II)
;
_journal_coeditor_code BH2362
_journal_issue 8
_journal_name_full 'Acta Crystallographica Section E'
_journal_page_first m1117
_journal_paper_doi 10.1107/S1600536811027693
_journal_volume 67
_journal_year 2011
_chemical_formula_iupac '(C11 H18 N4) [Ni (C4 N2 S2)2]'
_chemical_formula_moiety 'C11 H18 N4 2+, C8 N4 Ni S4 2-'
_chemical_formula_sum 'C19 H18 N8 Ni S4'
_chemical_formula_weight 545.38
_chemical_name_systematic
;
3,3'-Dimethyl-1,1'-(propane-1,3-diyl)diimidazol-1-ium
bis(1,2-dicyanoethene-1,2-dithiolato-\k^2^<i>S</i>,<i>S</i>')nickelate(II)
;
_space_group_IT_number 15
_symmetry_cell_setting monoclinic
_symmetry_space_group_name_Hall '-C 2yc'
_symmetry_space_group_name_H-M 'C 1 2/c 1'
_atom_sites_solution_hydrogens geom
_atom_sites_solution_primary direct
_atom_sites_solution_secondary difmap
_audit_creation_method SHELXL97
_cell_angle_alpha 90.00
_cell_angle_beta 104.1670(10)
_cell_angle_gamma 90.00
_cell_formula_units_Z 4
_cell_length_a 19.3683(15)
_cell_length_b 7.3026(6)
_cell_length_c 17.5170(14)
_cell_measurement_temperature 293(2)
_cell_volume 2402.2(3)
_computing_cell_refinement 'SAINT (Bruker, 1999)'
_computing_data_collection 'SMART (Bruker, 1999)'
_computing_data_reduction 'SAINT (Bruker, 1999)'
_computing_molecular_graphics 'SHELXTL (Sheldrick, 2008)'
_computing_publication_material 'SHELXTL (Sheldrick, 2008)'
_computing_structure_refinement 'SHELXL97 (Sheldrick, 2008)'
_computing_structure_solution 'SHELXS97 (Sheldrick, 2008)'
_diffrn_ambient_temperature 293(2)
_diffrn_measured_fraction_theta_full 0.984
_diffrn_measured_fraction_theta_max 0.984
_diffrn_measurement_device_type 'Bruker SMART CCD area-detector'
_diffrn_measurement_method '\f and \w'
_diffrn_radiation_monochromator graphite
_diffrn_radiation_source 'fine-focus sealed tube'
_diffrn_radiation_type MoK\a
_diffrn_radiation_wavelength 0.71073
_diffrn_reflns_av_R_equivalents 0.0668
_diffrn_reflns_av_sigmaI/netI 0.0482
_diffrn_reflns_limit_h_max 25
_diffrn_reflns_limit_h_min -19
_diffrn_reflns_limit_k_max 9
_diffrn_reflns_limit_k_min -8
_diffrn_reflns_limit_l_max 16
_diffrn_reflns_limit_l_min -23
_diffrn_reflns_number 7551
_diffrn_reflns_theta_full 28.27
_diffrn_reflns_theta_max 28.27
_diffrn_reflns_theta_min 2.17
_exptl_absorpt_coefficient_mu 1.180
_exptl_absorpt_correction_T_max 0.741
_exptl_absorpt_correction_T_min 0.702
_exptl_absorpt_correction_type multi-scan
_exptl_absorpt_process_details '(SADABS; Bruker, 1999)'
_exptl_crystal_colour red
_exptl_crystal_density_diffrn 1.508
_exptl_crystal_density_method 'not measured'
_exptl_crystal_description block
_exptl_crystal_F_000 1120.0
_exptl_crystal_size_max 0.4
_exptl_crystal_size_mid 0.3
_exptl_crystal_size_min 0.3
_refine_diff_density_max 0.314
_refine_diff_density_min -0.676
_refine_ls_extinction_method none
_refine_ls_goodness_of_fit_ref 1.058
_refine_ls_hydrogen_treatment constr
_refine_ls_matrix_type full
_refine_ls_number_parameters 147
_refine_ls_number_reflns 2938
_refine_ls_number_restraints 0
_refine_ls_restrained_S_all 1.058
_refine_ls_R_factor_all 0.0432
_refine_ls_R_factor_gt 0.0366
_refine_ls_shift/su_max 0.000
_refine_ls_shift/su_mean 0.000
_refine_ls_structure_factor_coef Fsqd
_refine_ls_weighting_details 'calc w=1/[\s^2^(Fo^2^)+(0.0544P)^2^+0.2056P] where P=(Fo^2^+2Fc^2^)/3'
_refine_ls_weighting_scheme calc
_refine_ls_wR_factor_gt 0.0957
_refine_ls_wR_factor_ref 0.1006
_reflns_number_gt 2503
_reflns_number_total 2938
_reflns_threshold_expression I>2\s(I)
_cod_data_source_file bh2362.cif
_cod_data_source_block I
_cod_original_sg_symbol_H-M 'C 2/c'
_cod_database_code 2230996
_cod_database_fobs_code 2230996

loop_
_symmetry_equiv_pos_as_xyz
'x, y, z'
'-x, y, -z+1/2'
'x+1/2, y+1/2, z'
'-x+1/2, y+1/2, -z+1/2'
'-x, -y, -z'
'x, -y, z-1/2'
'-x+1/2, -y+1/2, -z'
'x+1/2, -y+1/2, z-1/2'

loop_
_atom_site_type_symbol
_atom_site_label
_atom_site_fract_x
_atom_site_fract_y
_atom_site_fract_z
_atom_site_U_iso_or_equiv
_atom_site_adp_type
_atom_site_calc_flag
_atom_site_refinement_flags
_atom_site_occupancy
_atom_site_symmetry_multiplicity
Ni Ni1 0.2500 0.7500 0.0000 0.03604(12) Uani d S 1 2
S S1 0.34431(2) 0.65936(7) 0.08669(3) 0.04682(15) Uani d . 1 1
S S2 0.18479(2) 0.72779(7) 0.08353(3) 0.04539(14) Uani d . 1 1
N N1 0.40853(10) 0.5664(3) 0.29918(11) 0.0762(6) Uani d . 1 1
N N2 0.19161(11) 0.6190(3) 0.28956(11) 0.0698(5) Uani d . 1 1
N N3 0.61640(10) 0.7743(2) 1.00222(10) 0.0491(4) Uani d . 1 1
N N4 0.54547(9) 0.8708(2) 0.89552(10) 0.0576(4) Uani d . 1 1
C C1 0.36589(10) 0.5949(3) 0.24289(11) 0.0516(4) Uani d . 1 1
C C2 0.31437(9) 0.6359(2) 0.17168(10) 0.0416(4) Uani d . 1 1
C C3 0.24477(9) 0.6629(2) 0.17021(10) 0.0401(4) Uani d . 1 1
C C4 0.21663(10) 0.6392(3) 0.23745(11) 0.0492(4) Uani d . 1 1
C C5 0.61229(10) 0.8655(3) 0.93644(11) 0.0475(4) Uani d . 1 1
H H5A 0.6506 0.9180 0.9212 0.057 Uiso calc R 1 1
C C6 0.68163(15) 0.7392(3) 1.06347(14) 0.0661(7) Uani d . 1 1
H H6A 0.7213 0.7962 1.0491 0.099 Uiso calc R 1 1
H H6B 0.6896 0.6096 1.0689 0.099 Uiso calc R 1 1
H H6C 0.6767 0.7889 1.1126 0.099 Uiso calc R 1 1
C C7 0.55032(15) 0.7161(4) 1.00398(16) 0.0803(8) Uani d . 1 1
H H7A 0.5380 0.6474 1.0434 0.096 Uiso calc R 1 1
C C8 0.50654(15) 0.7773(5) 0.9379(2) 0.0919(10) Uani d . 1 1
H H8A 0.4575 0.7592 0.9231 0.110 Uiso calc R 1 1
C C9 0.52021(13) 0.9711(3) 0.82143(13) 0.0750(7) Uani d . 1 1
H H9A 0.5573 1.0547 0.8150 0.090 Uiso calc R 1 1
H H9B 0.4792 1.0439 0.8248 0.090 Uiso calc R 1 1
C C10 0.5000 0.8508(4) 0.7500 0.0559(7) Uani d S 1 2
H H10A 0.4602 0.7731 0.7532 0.067 Uiso calc PR 0.50 1
H H10B 0.5398 0.7731 0.7468 0.067 Uiso calc PR 0.50 1

loop_
_atom_site_aniso_label
_atom_site_aniso_U_11
_atom_site_aniso_U_22
_atom_site_aniso_U_33
_atom_site_aniso_U_12
_atom_site_aniso_U_13
_atom_site_aniso_U_23
Ni1 0.03490(18) 0.03872(19) 0.03238(19) -0.00051(11) 0.00419(13) -0.00245(11)
S1 0.0380(2) 0.0625(3) 0.0377(2) 0.00491(19) 0.00505(18) 0.0005(2)
S2 0.0379(2) 0.0577(3) 0.0397(3) 0.00376(18) 0.00789(19) 0.00350(19)
N1 0.0665(12) 0.1072(17) 0.0468(10) 0.0188(12) -0.0018(9) 0.0070(11)
N2 0.0691(11) 0.0954(14) 0.0488(10) 0.0063(11) 0.0220(9) 0.0090(10)
N3 0.0537(9) 0.0483(9) 0.0413(9) -0.0086(7) 0.0039(7) -0.0020(7)
N4 0.0479(9) 0.0663(10) 0.0497(9) -0.0038(8) -0.0049(7) -0.0074(8)
C1 0.0493(10) 0.0627(11) 0.0406(9) 0.0054(9) 0.0065(8) -0.0019(9)
C2 0.0462(9) 0.0413(8) 0.0344(8) 0.0003(7) 0.0042(7) -0.0017(7)
C3 0.0459(9) 0.0382(8) 0.0346(8) -0.0023(7) 0.0069(7) -0.0022(7)
C4 0.0503(10) 0.0539(10) 0.0423(10) 0.0019(8) 0.0091(8) 0.0012(8)
C5 0.0454(9) 0.0498(10) 0.0423(10) -0.0046(8) 0.0012(7) 0.0019(8)
C6 0.0740(15) 0.0568(13) 0.0549(14) 0.0002(10) -0.0086(12) 0.0085(9)
C7 0.0686(16) 0.112(2) 0.0614(15) -0.0278(15) 0.0177(13) 0.0053(14)
C8 0.0446(12) 0.140(3) 0.087(2) -0.0210(14) 0.0079(13) 0.0053(19)
C9 0.0783(15) 0.0643(13) 0.0611(13) 0.0102(12) -0.0238(12) -0.0046(11)
C10 0.0481(14) 0.0592(17) 0.0525(16) 0.000 -0.0027(12) 0.000

loop_
_atom_type_symbol
_atom_type_description
_atom_type_scat_dispersion_real
_atom_type_scat_dispersion_imag
_atom_type_scat_source
C C 0.0033 0.0016 'International Tables Vol C Tables 4.2.6.8 and 6.1.1.4'
H H 0.0000 0.0000 'International Tables Vol C Tables 4.2.6.8 and 6.1.1.4'
N N 0.0061 0.0033 'International Tables Vol C Tables 4.2.6.8 and 6.1.1.4'
S S 0.1246 0.1234 'International Tables Vol C Tables 4.2.6.8 and 6.1.1.4'
Ni Ni 0.3393 1.1124 'International Tables Vol C Tables 4.2.6.8 and 6.1.1.4'

loop_
_geom_angle_atom_site_label_1
_geom_angle_atom_site_label_2
_geom_angle_atom_site_label_3
_geom_angle_site_symmetry_1
_geom_angle_site_symmetry_3
_geom_angle
S2 Ni1 S2 7_565 . 180.00(3)
S2 Ni1 S1 7_565 . 88.018(18)
S2 Ni1 S1 . . 91.983(18)
S2 Ni1 S1 7_565 7_565 91.983(18)
S2 Ni1 S1 . 7_565 88.017(18)
S1 Ni1 S1 . 7_565 180.000(17)
C2 S1 Ni1 . . 103.27(6)
C3 S2 Ni1 . . 103.64(6)
C5 N3 C7 . . 108.85(19)
C5 N3 C6 . . 125.85(19)
C7 N3 C6 . . 125.3(2)
C5 N4 C8 . . 106.8(2)
C5 N4 C9 . . 124.5(2)
C8 N4 C9 . . 128.5(2)
N1 C1 C2 . . 177.7(2)
C3 C2 C1 . . 121.79(17)
C3 C2 S1 . . 120.62(13)
C1 C2 S1 . . 117.55(14)
C2 C3 C4 . . 123.12(16)
C2 C3 S2 . . 120.34(14)
C4 C3 S2 . . 116.53(14)
N2 C4 C3 . . 177.4(2)
N3 C5 N4 . . 109.39(19)
N3 C5 H5A . . 125.3
N4 C5 H5A . . 125.3
N3 C6 H6A . . 109.5
N3 C6 H6B . . 109.5
H6A C6 H6B . . 109.5
N3 C6 H6C . . 109.5
H6A C6 H6C . . 109.5
H6B C6 H6C . . 109.5
C8 C7 N3 . . 106.2(2)
C8 C7 H7A . . 126.9
N3 C7 H7A . . 126.9
C7 C8 N4 . . 108.8(2)
C7 C8 H8A . . 125.6
N4 C8 H8A . . 125.6
N4 C9 C10 . . 114.08(19)
N4 C9 H9A . . 108.7
C10 C9 H9A . . 108.7
N4 C9 H9B . . 108.7
C10 C9 H9B . . 108.7
H9A C9 H9B . . 107.6
C9 C10 C9 . 2_656 108.3(3)
C9 C10 H10A . . 110.0
C9 C10 H10A 2_656 . 110.0
C9 C10 H10B . . 110.0
C9 C10 H10B 2_656 . 110.0
H10A C10 H10B . . 108.4

loop_
_geom_bond_atom_site_label_1
_geom_bond_atom_site_label_2
_geom_bond_site_symmetry_2
_geom_bond_distance
Ni1 S2 7_565 2.1603(5)
Ni1 S2 . 2.1603(5)
Ni1 S1 . 2.1732(4)
Ni1 S1 7_565 2.1732(4)
S1 C2 . 1.7334(18)
S2 C3 . 1.7369(17)
N1 C1 . 1.140(2)
N2 C4 . 1.143(3)
N3 C5 . 1.316(2)
N3 C7 . 1.356(3)
N3 C6 . 1.466(3)
N4 C5 . 1.318(2)
N4 C8 . 1.364(4)
N4 C9 . 1.466(3)
C1 C2 . 1.426(2)
C2 C3 . 1.356(3)
C3 C4 . 1.424(3)
C5 H5A . 0.9300
C6 H6A . 0.9600
C6 H6B . 0.9600
C6 H6C . 0.9600
C7 C8 . 1.334(4)
C7 H7A . 0.9300
C8 H8A . 0.9300
C9 C10 . 1.500(3)
C9 H9A . 0.9700
C9 H9B . 0.9700
C10 C9 2_656 1.500(3)
C10 H10A . 0.9700
C10 H10B . 0.9700
